data_1544320
loop_
_publ_author_name
'Feng, Wei-Xu'
'van der Lee, Arie'
'Legrand, Yves-Marie'
'Petit, Eddy'
'Dumitrescu, Dan'
'Su, Cheng-Yong'
'Barboiu, Mihail'

_publ_section_title
;
 Adaptive Encapsulation of \w-Amino Acids and Their Guanidinium-Amide
 Congeners.
;
_journal_issue 21
_journal_name_full 'Organic letters'
_journal_page_first 5556
_journal_page_last 5559
_journal_paper_doi 10.1021/acs.orglett.6b02802
_journal_volume 18
_journal_year 2016
_chemical_formula_sum 'C30 H54 N10 O17 S4'
_chemical_formula_weight 955.07
_chemical_name_systematic
; 
 ? 
;
_space_group_IT_number 61
_symmetry_cell_setting orthorhombic
_symmetry_space_group_name_Hall '-P 2ac 2ab'
_symmetry_space_group_name_H-M 'P b c a'
_atom_sites_solution_hydrogens geom
_atom_sites_solution_primary direct
_atom_sites_solution_secondary difmap
_audit_creation_method SHELXL-97
_cell_angle_alpha 90.00
_cell_angle_beta 90.00
_cell_angle_gamma 90.00
_cell_formula_units_Z 8
_cell_length_a 18.5465(8)
_cell_length_b 16.3492(7)
_cell_length_c 28.7869(12)
_cell_measurement_reflns_used 5924
_cell_measurement_temperature 293(2)
_cell_measurement_theta_max 28.13
_cell_measurement_theta_min 2.16
_cell_volume 8728.8(6)
_computing_structure_refinement 'SHELXL-97 (Sheldrick, 1997)'
_computing_structure_solution 'SHELXS-97 (Sheldrick, 1990)'
_diffrn_ambient_temperature 293(2)
_diffrn_measured_fraction_theta_full 0.971
_diffrn_measured_fraction_theta_max 0.971
_diffrn_measurement_device_type 'Agilent Technologies Gemini-S four-circle diffractometer'
_diffrn_measurement_method '\f and \w scans'
_diffrn_radiation_monochromator graphite
_diffrn_radiation_source 'fine-focus sealed tube'
_diffrn_radiation_type MoK\a
_diffrn_radiation_wavelength 0.71073
_diffrn_reflns_av_R_equivalents 0.0572
_diffrn_reflns_av_sigmaI/netI 0.0616
_diffrn_reflns_limit_h_max 22
_diffrn_reflns_limit_h_min -15
_diffrn_reflns_limit_k_max 14
_diffrn_reflns_limit_k_min -19
_diffrn_reflns_limit_l_max 31
_diffrn_reflns_limit_l_min -34
_diffrn_reflns_number 22639
_diffrn_reflns_theta_full 24.99
_diffrn_reflns_theta_max 24.99
_diffrn_reflns_theta_min 1.79
_exptl_absorpt_coefficient_mu 0.298
_exptl_crystal_colour yellow
_exptl_crystal_density_diffrn 1.454
_exptl_crystal_density_method 'not measured'
_exptl_crystal_description block
_exptl_crystal_F_000 4032
_exptl_crystal_size_max 0.54
_exptl_crystal_size_mid 0.32
_exptl_crystal_size_min 0.24
_refine_diff_density_max 0.419
_refine_diff_density_min -0.398
_refine_diff_density_rms 0.067
_refine_ls_extinction_method none
_refine_ls_goodness_of_fit_ref 1.040
_refine_ls_hydrogen_treatment mixed
_refine_ls_matrix_type full
_refine_ls_number_parameters 550
_refine_ls_number_reflns 7455
_refine_ls_number_restraints 0
_refine_ls_restrained_S_all 1.040
_refine_ls_R_factor_all 0.0884
_refine_ls_R_factor_gt 0.0551
_refine_ls_shift/su_max 0.001
_refine_ls_shift/su_mean 0.000
_refine_ls_structure_factor_coef Fsqd
_refine_ls_weighting_details 'calc w=1/[\s^2^(Fo^2^)+(0.0549P)^2^+4.3775P] where P=(Fo^2^+2Fc^2^)/3'
_refine_ls_weighting_scheme calc
_refine_ls_wR_factor_gt 0.1234
_refine_ls_wR_factor_ref 0.1428
_reflns_number_gt 5156
_reflns_number_total 7455
_reflns_threshold_expression >2sigma(I)
_cod_data_source_file ol6b02802_si_005.cif
_cod_data_source_block dk
_cod_depositor_comments 'Adding full bibliography for 1544319--1544323.cif.'
_cod_original_sg_symbol_H-M Pbca
_cod_database_code 1544320

loop_
_symmetry_equiv_pos_as_xyz
'x, y, z'
'-x+1/2, -y, z+1/2'
'-x, y+1/2, -z+1/2'
'x+1/2, -y+1/2, -z'
'-x, -y, -z'
'x-1/2, y, -z-1/2'
'x, -y-1/2, z-1/2'
'-x-1/2, y-1/2, z'

loop_
_atom_site_label
_atom_site_type_symbol
_atom_site_fract_x
_atom_site_fract_y
_atom_site_fract_z
_atom_site_U_iso_or_equiv
_atom_site_adp_type
_atom_site_occupancy
_atom_site_symmetry_multiplicity
_atom_site_calc_flag
_atom_site_refinement_flags
S3 S 0.89172(4) 0.60014(5) 0.18668(3) 0.0234(2) Uani 1 1 d .
S4 S 0.60180(4) 0.63860(5) 0.18158(3) 0.0230(2) Uani 1 1 d .
S2 S 0.87943(5) 0.60233(5) 0.45125(3) 0.0251(2) Uani 1 1 d .
S1 S 0.59105(5) 0.62144(5) 0.44584(3) 0.0248(2) Uani 1 1 d .
O9 O 0.93105(12) 0.67203(14) 0.20266(8) 0.0295(6) Uani 1 1 d .
O11 O 0.57738(12) 0.71817(13) 0.19820(8) 0.0309(6) Uani 1 1 d .
O7 O 0.87279(12) 0.60404(15) 0.13803(8) 0.0316(6) Uani 1 1 d .
O3 O 0.56225(12) 0.70168(14) 0.43479(8) 0.0329(6) Uani 1 1 d .
O8 O 0.92814(12) 0.52454(14) 0.19908(8) 0.0304(6) Uani 1 1 d .
O12 O 0.62604(12) 0.64357(14) 0.13376(8) 0.0313(6) Uani 1 1 d .
O10 O 0.54967(12) 0.57463(14) 0.18969(8) 0.0303(6) Uani 1 1 d .
O4 O 0.85331(12) 0.58118(15) 0.49727(8) 0.0343(6) Uani 1 1 d .
O2 O 0.61196(13) 0.61517(16) 0.49374(8) 0.0355(6) Uani 1 1 d .
O1 O 0.54288(12) 0.55647(14) 0.43109(8) 0.0357(6) Uani 1 1 d .
O6 O 0.92918(13) 0.54300(16) 0.43394(8) 0.0426(7) Uani 1 1 d .
O5 O 0.90692(13) 0.68516(14) 0.44988(9) 0.0389(7) Uani 1 1 d .
O15 O 0.45618(13) 0.79503(16) 0.23087(9) 0.0484(7) Uani 1 1 d .
H15D H 0.4960 0.7756 0.2213 0.073 Uiso 1 1 d R
H15F H 0.4468 0.7756 0.2576 0.073 Uiso 1 1 d R
O14 O 0.82722(17) 0.68156(17) -0.42997(9) 0.0565(8) Uani 1 1 d .
H14D H 0.8418 0.6535 -0.4530 0.085 Uiso 1 1 d R
O16 O 0.53992(14) 0.82164(17) 0.50038(10) 0.0606(9) Uani 1 1 d .
H16D H 0.5427 0.7800 0.4828 0.091 Uiso 1 1 d R
H16F H 0.4979 0.8167 0.5118 0.091 Uiso 1 1 d R
O13 O 0.81808(18) 0.55934(17) -0.39666(10) 0.0606(9) Uani 1 1 d .
O17 O 0.90191(16) 0.8552(3) 0.53292(11) 0.0947(14) Uani 1 1 d .
H17D H 0.8899 0.9051 0.5299 0.114 Uiso 1 1 d R
H17F H 0.8901 0.8208 0.5537 0.114 Uiso 1 1 d R
N5 N 0.88936(15) 0.37365(18) 0.15565(10) 0.0329(8) Uani 1 1 d .
H5B H 0.8886 0.4182 0.1715 0.039 Uiso 1 1 calc R
H5C H 0.8905 0.3272 0.1696 0.039 Uiso 1 1 calc R
N10 N 0.64451(16) 0.57659(18) 0.04371(10) 0.0353(8) Uani 1 1 d .
H10A H 0.6418 0.5481 0.0700 0.053 Uiso 1 1 calc R
H10B H 0.6390 0.5431 0.0196 0.053 Uiso 1 1 calc R
H10C H 0.6099 0.6143 0.0433 0.053 Uiso 1 1 calc R
N4 N 0.88693(16) 0.44734(17) 0.08795(10) 0.0352(8) Uani 1 1 d .
H4B H 0.8856 0.4488 0.0581 0.042 Uiso 1 1 calc R
H4C H 0.8871 0.4921 0.1036 0.042 Uiso 1 1 calc R
N6 N 0.88846(16) 0.30733(18) 0.08573(10) 0.0375(8) Uani 1 1 d .
H6B H 0.8871 0.3085 0.0559 0.045 Uiso 1 1 calc R
H6C H 0.8896 0.2612 0.1001 0.045 Uiso 1 1 calc R
N1 N 0.94085(17) 0.92629(19) 0.35803(12) 0.0456(9) Uani 1 1 d .
H1B H 0.9459 0.9753 0.3683 0.055 Uiso 1 1 calc R
H1C H 0.9433 0.9169 0.3287 0.055 Uiso 1 1 calc R
N2 N 0.92547(17) 0.8799(2) 0.43217(12) 0.0446(9) Uani 1 1 d .
H2B H 0.9181 0.8404 0.4513 0.054 Uiso 1 1 calc R
H2C H 0.9304 0.9291 0.4424 0.054 Uiso 1 1 calc R
N3 N 0.92188(18) 0.79072(18) 0.37105(12) 0.0465(9) Uani 1 1 d .
H3B H 0.9145 0.7506 0.3898 0.056 Uiso 1 1 calc R
H3C H 0.9245 0.7820 0.3416 0.056 Uiso 1 1 calc R
N9 N 1.0011(2) 0.28608(19) 0.35783(14) 0.0631(12) Uani 1 1 d .
H9B H 1.0095 0.2587 0.3329 0.076 Uiso 1 1 calc R
H9C H 0.9925 0.2609 0.3835 0.076 Uiso 1 1 calc R
N8 N 1.0144(2) 0.4030(2) 0.31738(15) 0.0647(12) Uani 1 1 d .
H8C H 1.0228 0.3752 0.2926 0.078 Uiso 1 1 calc R
H8D H 1.0146 0.4556 0.3164 0.078 Uiso 1 1 calc R
N7 N 0.9870(2) 0.4070(2) 0.39536(16) 0.0788(13) Uani 1 1 d .
H7C H 0.9779 0.3814 0.4208 0.095 Uiso 1 1 calc R
H7D H 0.9871 0.4596 0.3949 0.095 Uiso 1 1 calc R
C9 C 0.80876(16) 0.60201(18) 0.26695(11) 0.0172(7) Uani 1 1 d .
C10 C 0.74107(16) 0.60728(18) 0.29066(11) 0.0174(7) Uani 1 1 d .
C12 C 0.67590(17) 0.61477(18) 0.26485(11) 0.0184(7) Uani 1 1 d .
C4 C 0.80518(16) 0.60270(18) 0.36635(11) 0.0183(7) Uani 1 1 d .
C5 C 0.73930(16) 0.60723(17) 0.34027(11) 0.0176(7) Uani 1 1 d .
C6 C 0.67172(17) 0.61279(18) 0.36386(11) 0.0197(7) Uani 1 1 d .
C16 C 0.60736(16) 0.61912(19) 0.33631(11) 0.0204(8) Uani 1 1 d .
H16A H 0.5630 0.6224 0.3513 0.025 Uiso 1 1 calc R
C8 C 0.87326(17) 0.59690(18) 0.29453(11) 0.0204(7) Uani 1 1 d .
H8B H 0.9175 0.5926 0.2796 0.024 Uiso 1 1 calc R
C2 C 0.73555(18) 0.60653(18) 0.43759(12) 0.0235(8) Uani 1 1 d .
H2D H 0.7342 0.6057 0.4699 0.028 Uiso 1 1 calc R
C11 C 0.67987(16) 0.61711(18) 0.21597(11) 0.0191(7) Uani 1 1 d .
C14 C 0.74538(17) 0.60972(18) 0.19324(11) 0.0212(8) Uani 1 1 d .
H14A H 0.7468 0.6097 0.1609 0.025 Uiso 1 1 calc R
C13 C 0.80882(16) 0.60237(18) 0.21829(11) 0.0183(7) Uani 1 1 d .
C15 C 0.60908(17) 0.62039(19) 0.28986(12) 0.0240(8) Uani 1 1 d .
H15A H 0.5661 0.6250 0.2734 0.029 Uiso 1 1 calc R
C7 C 0.87167(17) 0.59819(19) 0.34072(11) 0.0216(8) Uani 1 1 d .
H7B H 0.9150 0.5961 0.3570 0.026 Uiso 1 1 calc R
C3 C 0.80137(17) 0.60269(19) 0.41503(11) 0.0199(7) Uani 1 1 d .
C19 C 0.88872(17) 0.3767(2) 0.10962(13) 0.0278(8) Uani 1 1 d .
C1 C 0.67158(17) 0.61162(18) 0.41289(11) 0.0201(7) Uani 1 1 d .
C17 C 0.92923(18) 0.8653(2) 0.38735(14) 0.0320(9) Uani 1 1 d .
C25 C 0.7376(2) 0.6681(2) -0.17916(12) 0.0325(9) Uani 1 1 d .
H25A H 0.7760 0.7077 -0.1747 0.039 Uiso 1 1 calc R
H25B H 0.6931 0.6984 -0.1836 0.039 Uiso 1 1 calc R
C27 C 0.7641(2) 0.6725(2) -0.26562(12) 0.0307(9) Uani 1 1 d .
H27A H 0.7195 0.7012 -0.2723 0.037 Uiso 1 1 calc R
H27B H 0.8007 0.7131 -0.2590 0.037 Uiso 1 1 calc R
C28 C 0.7863(2) 0.6245(2) -0.30838(11) 0.0312(9) Uani 1 1 d .
H28A H 0.7496 0.5840 -0.3152 0.037 Uiso 1 1 calc R
H28B H 0.8309 0.5958 -0.3019 0.037 Uiso 1 1 calc R
C23 C 0.7255(2) 0.6671(2) -0.09123(12) 0.0320(9) Uani 1 1 d .
H23A H 0.7673 0.7026 -0.0892 0.038 Uiso 1 1 calc R
H23B H 0.6831 0.7018 -0.0930 0.038 Uiso 1 1 calc R
C22 C 0.7211(2) 0.6166(2) -0.04762(12) 0.0332(9) Uani 1 1 d .
H22A H 0.7608 0.5779 -0.0474 0.040 Uiso 1 1 calc R
H22B H 0.6766 0.5856 -0.0480 0.040 Uiso 1 1 calc R
C24 C 0.7307(2) 0.6175(2) -0.13581(12) 0.0328(9) Uani 1 1 d .
H24A H 0.7721 0.5814 -0.1337 0.039 Uiso 1 1 calc R
H24B H 0.6881 0.5834 -0.1385 0.039 Uiso 1 1 calc R
C21 C 0.72390(19) 0.6669(2) -0.00350(12) 0.0329(9) Uani 1 1 d .
H21A H 0.7693 0.6964 -0.0027 0.040 Uiso 1 1 calc R
H21B H 0.6854 0.7071 -0.0044 0.040 Uiso 1 1 calc R
C26 C 0.7533(2) 0.6198(2) -0.22275(12) 0.0334(9) Uani 1 1 d .
H26A H 0.7136 0.5824 -0.2284 0.040 Uiso 1 1 calc R
H26B H 0.7963 0.5873 -0.2178 0.040 Uiso 1 1 calc R
C30 C 0.8148(2) 0.6325(2) -0.39362(13) 0.0360(9) Uani 1 1 d .
C29 C 0.7967(2) 0.6788(2) -0.35069(12) 0.0342(9) Uani 1 1 d .
H29A H 0.7529 0.7097 -0.3560 0.041 Uiso 1 1 calc R
H29B H 0.8351 0.7176 -0.3443 0.041 Uiso 1 1 calc R
C20 C 0.7168(2) 0.6176(2) 0.04071(13) 0.0390(10) Uani 1 1 d .
H20A H 0.7545 0.5764 0.0417 0.047 Uiso 1 1 calc R
H20B H 0.7231 0.6534 0.0673 0.047 Uiso 1 1 calc R
C18 C 1.0012(2) 0.3652(3) 0.35677(18) 0.0469(11) Uani 1 1 d .

loop_
_atom_site_aniso_label
_atom_site_aniso_U_11
_atom_site_aniso_U_22
_atom_site_aniso_U_33
_atom_site_aniso_U_23
_atom_site_aniso_U_13
_atom_site_aniso_U_12
S3 0.0217(4) 0.0293(5) 0.0191(5) -0.0013(4) 0.0060(4) 0.0000(4)
S4 0.0217(4) 0.0296(5) 0.0178(5) -0.0001(4) -0.0031(4) 0.0025(4)
S2 0.0259(5) 0.0324(5) 0.0169(5) -0.0012(4) -0.0040(4) 0.0038(4)
S1 0.0242(4) 0.0326(5) 0.0176(5) -0.0016(4) 0.0052(4) -0.0001(4)
O9 0.0269(13) 0.0329(13) 0.0286(14) 0.0008(12) 0.0067(11) -0.0082(11)
O11 0.0354(13) 0.0308(13) 0.0267(14) 0.0022(12) -0.0008(12) 0.0086(12)
O7 0.0281(13) 0.0480(15) 0.0188(13) -0.0005(13) 0.0098(11) 0.0034(12)
O3 0.0319(14) 0.0370(13) 0.0296(14) -0.0040(13) 0.0070(11) 0.0072(12)
O8 0.0281(13) 0.0326(13) 0.0305(14) -0.0066(12) 0.0047(11) 0.0059(11)
O12 0.0320(13) 0.0477(15) 0.0142(12) 0.0027(12) -0.0041(11) 0.0073(12)
O10 0.0260(13) 0.0335(13) 0.0315(14) -0.0008(12) -0.0035(11) -0.0044(11)
O4 0.0361(14) 0.0504(15) 0.0164(13) 0.0034(12) -0.0060(11) 0.0013(13)
O2 0.0343(14) 0.0549(16) 0.0174(13) 0.0036(13) 0.0072(11) 0.0012(13)
O1 0.0326(14) 0.0400(14) 0.0345(15) -0.0101(13) 0.0105(12) -0.0124(12)
O6 0.0416(15) 0.0588(17) 0.0274(15) -0.0098(14) -0.0083(12) 0.0267(14)
O5 0.0408(15) 0.0348(14) 0.0412(16) 0.0045(13) -0.0134(13) -0.0087(12)
O15 0.0401(15) 0.0574(17) 0.0477(17) 0.0131(16) 0.0143(14) 0.0128(14)
O14 0.090(2) 0.0549(18) 0.0245(15) 0.0005(15) 0.0136(15) 0.0013(17)
O16 0.0354(16) 0.0637(18) 0.083(2) -0.0428(19) 0.0229(16) -0.0106(15)
O13 0.104(3) 0.0409(17) 0.0364(17) -0.0081(15) 0.0194(17) 0.0037(17)
O17 0.0442(19) 0.197(4) 0.0425(19) 0.009(3) -0.0020(16) 0.003(2)
N5 0.0446(19) 0.0311(16) 0.0229(18) 0.0005(15) 0.0020(14) -0.0055(15)
N10 0.049(2) 0.0407(18) 0.0161(16) -0.0003(15) 0.0032(15) 0.0062(16)
N4 0.052(2) 0.0318(17) 0.0217(17) 0.0017(15) -0.0012(15) 0.0047(16)
N6 0.057(2) 0.0318(17) 0.0237(17) 0.0005(16) -0.0026(16) -0.0081(16)
N1 0.049(2) 0.0401(19) 0.048(2) 0.0073(19) 0.0039(18) 0.0019(17)
N2 0.052(2) 0.0438(19) 0.038(2) -0.0014(18) 0.0039(18) 0.0004(17)
N3 0.061(2) 0.0342(18) 0.045(2) -0.0026(18) -0.0008(18) -0.0067(17)
N9 0.094(3) 0.035(2) 0.060(3) -0.012(2) 0.039(2) -0.007(2)
N8 0.066(3) 0.035(2) 0.093(3) 0.001(2) -0.001(2) -0.0084(19)
N7 0.077(3) 0.058(2) 0.102(3) -0.042(3) 0.017(3) 0.007(2)
C9 0.0159(16) 0.0142(15) 0.0217(18) -0.0020(15) 0.0019(14) -0.0002(14)
C10 0.0178(16) 0.0163(15) 0.0180(18) 0.0014(15) -0.0006(14) -0.0013(14)
C12 0.0221(17) 0.0145(15) 0.0185(18) -0.0007(15) 0.0020(14) -0.0006(14)
C4 0.0178(16) 0.0159(16) 0.0212(18) 0.0003(15) -0.0006(14) 0.0003(14)
C5 0.0214(17) 0.0142(15) 0.0172(18) -0.0008(15) 0.0005(14) 0.0020(14)
C6 0.0199(17) 0.0182(16) 0.0211(18) 0.0017(16) 0.0006(15) 0.0014(14)
C16 0.0172(17) 0.0216(17) 0.0225(19) -0.0007(16) 0.0053(14) -0.0005(15)
C8 0.0169(16) 0.0210(17) 0.0233(19) 0.0011(16) 0.0029(15) 0.0008(14)
C2 0.032(2) 0.0227(17) 0.0158(18) 0.0026(16) -0.0029(16) 0.0005(16)
C11 0.0197(16) 0.0186(16) 0.0190(18) -0.0005(15) -0.0034(14) -0.0001(14)
C14 0.0291(19) 0.0211(16) 0.0133(17) -0.0028(15) 0.0007(15) -0.0022(16)
C13 0.0196(17) 0.0163(15) 0.0189(18) -0.0037(16) 0.0028(15) -0.0011(14)
C15 0.0187(17) 0.0274(18) 0.026(2) -0.0011(17) 0.0000(15) 0.0018(15)
C7 0.0211(17) 0.0247(17) 0.0190(19) 0.0006(16) -0.0031(15) 0.0009(15)
C3 0.0212(17) 0.0201(16) 0.0185(18) -0.0026(16) 0.0002(15) 0.0014(14)
C19 0.0212(18) 0.035(2) 0.027(2) -0.0021(19) -0.0003(16) -0.0034(17)
C1 0.0218(17) 0.0201(16) 0.0185(18) -0.0008(16) 0.0020(15) 0.0003(14)
C17 0.0213(18) 0.036(2) 0.039(2) 0.005(2) 0.0007(17) 0.0037(17)
C25 0.044(2) 0.0269(18) 0.027(2) 0.0007(18) 0.0015(18) -0.0001(18)
C27 0.037(2) 0.0272(18) 0.028(2) -0.0024(18) 0.0015(17) -0.0004(17)
C28 0.037(2) 0.031(2) 0.025(2) -0.0031(18) 0.0014(17) 0.0020(17)
C23 0.036(2) 0.0333(19) 0.027(2) -0.0016(19) 0.0065(17) -0.0004(18)
C22 0.037(2) 0.035(2) 0.028(2) 0.0017(19) 0.0056(18) -0.0006(18)
C24 0.043(2) 0.0287(19) 0.027(2) -0.0035(18) 0.0067(18) -0.0023(18)
C21 0.031(2) 0.041(2) 0.027(2) -0.0013(19) 0.0024(17) -0.0003(18)
C26 0.046(2) 0.0292(19) 0.025(2) -0.0013(18) 0.0030(18) 0.0017(18)
C30 0.041(2) 0.039(2) 0.028(2) -0.002(2) 0.0033(18) -0.003(2)
C29 0.041(2) 0.036(2) 0.026(2) -0.0043(19) 0.0033(18) -0.0047(18)
C20 0.038(2) 0.054(2) 0.024(2) -0.002(2) -0.0006(18) 0.003(2)
C18 0.039(2) 0.037(2) 0.066(3) -0.008(3) 0.010(2) -0.002(2)

loop_
_atom_type_symbol
_atom_type_description
_atom_type_scat_dispersion_real
_atom_type_scat_dispersion_imag
_atom_type_scat_source
C C 0.0033 0.0016 'International Tables Vol C Tables 4.2.6.8 and 6.1.1.4'
H H 0.0000 0.0000 'International Tables Vol C Tables 4.2.6.8 and 6.1.1.4'
N N 0.0061 0.0033 'International Tables Vol C Tables 4.2.6.8 and 6.1.1.4'
O O 0.0106 0.0060 'International Tables Vol C Tables 4.2.6.8 and 6.1.1.4'
S S 0.1246 0.1234 'International Tables Vol C Tables 4.2.6.8 and 6.1.1.4'

loop_
_geom_angle_atom_site_label_1
_geom_angle_atom_site_label_2
_geom_angle_atom_site_label_3
_geom_angle
O7 S3 O8 112.86(14)
O7 S3 O9 113.06(14)
O8 S3 O9 112.06(14)
O7 S3 C13 106.48(14)
O8 S3 C13 107.00(14)
O9 S3 C13 104.68(14)
O10 S4 O12 113.70(14)
O10 S4 O11 112.66(14)
O12 S4 O11 110.97(14)
O10 S4 C11 108.07(14)
O12 S4 C11 106.58(14)
O11 S4 C11 104.18(14)
O6 S2 O5 113.46(16)
O6 S2 O4 111.84(15)
O5 S2 O4 111.41(15)
O6 S2 C3 108.81(15)
O5 S2 C3 105.47(15)
O4 S2 C3 105.26(14)
O2 S1 O3 111.98(15)
O2 S1 O1 113.26(15)
O3 S1 O1 111.76(15)
O2 S1 C1 106.21(15)
O3 S1 C1 105.90(14)
O1 S1 C1 107.17(14)
H15D O15 H15F 109.3
C30 O14 H14D 109.9
H16D O16 H16F 102.1
H17D O17 H17F 129.8
C19 N5 H5B 120.0
C19 N5 H5C 120.0
H5B N5 H5C 120.0
C20 N10 H10A 109.5
C20 N10 H10B 109.5
H10A N10 H10B 109.5
C20 N10 H10C 109.5
H10A N10 H10C 109.5
H10B N10 H10C 109.5
C19 N4 H4B 120.0
C19 N4 H4C 120.0
H4B N4 H4C 120.0
C19 N6 H6B 120.0
C19 N6 H6C 120.0
H6B N6 H6C 120.0
C17 N1 H1B 120.0
C17 N1 H1C 120.0
H1B N1 H1C 120.0
C17 N2 H2B 120.0
C17 N2 H2C 120.0
H2B N2 H2C 120.0
C17 N3 H3B 120.0
C17 N3 H3C 120.0
H3B N3 H3C 120.0
C18 N9 H9B 120.0
C18 N9 H9C 120.0
H9B N9 H9C 120.0
C18 N8 H8C 120.0
C18 N8 H8D 120.0
H8C N8 H8D 120.0
C18 N7 H7C 120.0
C18 N7 H7D 120.0
H7C N7 H7D 120.0
C13 C9 C10 118.5(3)
C13 C9 C8 123.5(3)
C10 C9 C8 118.0(3)
C12 C10 C9 120.0(3)
C12 C10 C5 120.1(3)
C9 C10 C5 119.8(3)
C11 C12 C10 118.6(3)
C11 C12 C15 122.9(3)
C10 C12 C15 118.4(3)
C3 C4 C7 123.7(3)
C3 C4 C5 118.6(3)
C7 C4 C5 117.6(3)
C10 C5 C6 119.7(3)
C10 C5 C4 120.2(3)
C6 C5 C4 120.1(3)
C1 C6 C5 118.4(3)
C1 C6 C16 123.5(3)
C5 C6 C16 118.1(3)
C15 C16 C6 122.2(3)
C15 C16 H16A 118.9
C6 C16 H16A 118.9
C7 C8 C9 122.2(3)
C7 C8 H8B 118.9
C9 C8 H8B 118.9
C3 C2 C1 121.1(3)
C3 C2 H2D 119.4
C1 C2 H2D 119.4
C14 C11 C12 121.0(3)
C14 C11 S4 117.7(2)
C12 C11 S4 121.0(2)
C11 C14 C13 120.4(3)
C11 C14 H14A 119.8
C13 C14 H14A 119.8
C14 C13 C9 121.3(3)
C14 C13 S3 117.9(2)
C9 C13 S3 120.7(2)
C16 C15 C12 121.4(3)
C16 C15 H15A 119.3
C12 C15 H15A 119.3
C8 C7 C4 122.2(3)
C8 C7 H7B 118.9
C4 C7 H7B 118.9
C2 C3 C4 120.9(3)
C2 C3 S2 116.2(2)
C4 C3 S2 122.9(2)
N4 C19 N6 120.4(3)
N4 C19 N5 120.5(3)
N6 C19 N5 119.1(3)
C2 C1 C6 120.8(3)
C2 C1 S1 116.8(2)
C6 C1 S1 122.3(2)
N2 C17 N3 120.9(4)
N2 C17 N1 119.8(4)
N3 C17 N1 119.2(4)
C24 C25 C26 114.7(3)
C24 C25 H25A 108.6
C26 C25 H25A 108.6
C24 C25 H25B 108.6
C26 C25 H25B 108.6
H25A C25 H25B 107.6
C28 C27 C26 113.8(3)
C28 C27 H27A 108.8
C26 C27 H27A 108.8
C28 C27 H27B 108.8
C26 C27 H27B 108.8
H27A C27 H27B 107.7
C27 C28 C29 112.6(3)
C27 C28 H28A 109.1
C29 C28 H28A 109.1
C27 C28 H28B 109.1
C29 C28 H28B 109.1
H28A C28 H28B 107.8
C22 C23 C24 114.5(3)
C22 C23 H23A 108.6
C24 C23 H23A 108.6
C22 C23 H23B 108.6
C24 C23 H23B 108.6
H23A C23 H23B 107.6
C23 C22 C21 113.6(3)
C23 C22 H22A 108.9
C21 C22 H22A 108.9
C23 C22 H22B 108.9
C21 C22 H22B 108.9
H22A C22 H22B 107.7
C25 C24 C23 114.3(3)
C25 C24 H24A 108.7
C23 C24 H24A 108.7
C25 C24 H24B 108.7
C23 C24 H24B 108.7
H24A C24 H24B 107.6
C20 C21 C22 114.4(3)
C20 C21 H21A 108.7
C22 C21 H21A 108.7
C20 C21 H21B 108.7
C22 C21 H21B 108.7
H21A C21 H21B 107.6
C25 C26 C27 113.8(3)
C25 C26 H26A 108.8
C27 C26 H26A 108.8
C25 C26 H26B 108.8
C27 C26 H26B 108.8
H26A C26 H26B 107.7
O13 C30 O14 122.1(4)
O13 C30 C29 125.4(4)
O14 C30 C29 112.5(3)
C30 C29 C28 113.4(3)
C30 C29 H29A 108.9
C28 C29 H29A 108.9
C30 C29 H29B 108.9
C28 C29 H29B 108.9
H29A C29 H29B 107.7
N10 C20 C21 111.3(3)
N10 C20 H20A 109.4
C21 C20 H20A 109.4
N10 C20 H20B 109.4
C21 C20 H20B 109.4
H20A C20 H20B 108.0
N9 C18 N8 119.4(4)
N9 C18 N7 119.5(5)
N8 C18 N7 121.0(4)

loop_
_geom_bond_atom_site_label_1
_geom_bond_atom_site_label_2
_geom_bond_distance
S3 O7 1.445(2)
S3 O8 1.453(2)
S3 O9 1.458(2)
S3 C13 1.787(3)
S4 O10 1.443(2)
S4 O12 1.450(2)
S4 O11 1.458(2)
S4 C11 1.789(3)
S2 O6 1.428(2)
S2 O5 1.448(2)
S2 O4 1.452(2)
S2 C3 1.784(3)
S1 O2 1.436(2)
S1 O3 1.452(2)
S1 O1 1.451(2)
S1 C1 1.777(3)
O15 H15D 0.8501
O15 H15F 0.8500
O14 C30 1.339(4)
O14 H14D 0.8500
O16 H16D 0.8499
O16 H16F 0.8498
O13 C30 1.200(4)
O17 H17D 0.8500
O17 H17F 0.8501
N5 C19 1.326(4)
N5 H5B 0.8600
N5 H5C 0.8600
N10 C20 1.502(5)
N10 H10A 0.8900
N10 H10B 0.8900
N10 H10C 0.8900
N4 C19 1.314(4)
N4 H4B 0.8600
N4 H4C 0.8600
N6 C19 1.326(4)
N6 H6B 0.8600
N6 H6C 0.8600
N1 C17 1.324(4)
N1 H1B 0.8600
N1 H1C 0.8600
N2 C17 1.314(5)
N2 H2B 0.8600
N2 H2C 0.8600
N3 C17 1.314(4)
N3 H3B 0.8600
N3 H3C 0.8600
N9 C18 1.294(5)
N9 H9B 0.8600
N9 H9C 0.8600
N8 C18 1.315(5)
N8 H8C 0.8600
N8 H8D 0.8600
N7 C18 1.330(5)
N7 H7C 0.8600
N7 H7D 0.8600
C9 C13 1.401(4)
C9 C10 1.432(4)
C9 C8 1.438(4)
C10 C12 1.424(4)
C10 C5 1.429(4)
C12 C11 1.410(4)
C12 C15 1.436(4)
C4 C3 1.403(4)
C4 C7 1.439(4)
C4 C5 1.436(4)
C5 C6 1.428(4)
C6 C1 1.412(4)
C6 C16 1.437(4)
C16 C15 1.338(5)
C16 H16A 0.9300
C8 C7 1.330(4)
C8 H8B 0.9300
C2 C3 1.384(4)
C2 C1 1.386(4)
C2 H2D 0.9300
C11 C14 1.385(4)
C14 C13 1.385(4)
C14 H14A 0.9300
C15 H15A 0.9300
C7 H7B 0.9300
C25 C24 1.503(5)
C25 C26 1.511(5)
C25 H25A 0.9700
C25 H25B 0.9700
C27 C28 1.516(5)
C27 C26 1.518(5)
C27 H27A 0.9700
C27 H27B 0.9700
C28 C29 1.519(5)
C28 H28A 0.9700
C28 H28B 0.9700
C23 C22 1.505(5)
C23 C24 1.522(5)
C23 H23A 0.9700
C23 H23B 0.9700
C22 C21 1.514(5)
C22 H22A 0.9700
C22 H22B 0.9700
C24 H24A 0.9700
C24 H24B 0.9700
C21 C20 1.513(5)
C21 H21A 0.9700
C21 H21B 0.9700
C26 H26A 0.9700
C26 H26B 0.9700
C30 C29 1.488(5)
C29 H29A 0.9700
C29 H29B 0.9700
C20 H20A 0.9700
C20 H20B 0.9700
